data_4336041
loop_
_publ_author_name
'Daniel Sykes'
'Simon C. Parker'
'Igor V. Sazanovich'
'Andrew Stephenson'
'Julia A. Weinstein'
'Michael D. Ward'

_publ_contact_author
; 
        Prof. Mike Ward
        Department of Chemistry
        University of Sheffield
        SHEFFIELD
        S3 7HF
;
_publ_contact_author_email m.d.ward@sheffield.ac.uk
_publ_contact_author_fax '0114 2229346'
_publ_section_title
;
 d\\rightarrowf Energy Transfer in Ir(III)/Eu(III) Dyads: Use of a
 Naphthyl Spacer as a Spatial and Energetic "Stepping Stone"
;
_journal_name_full 'Inorganic Chemistry'
_journal_page_first 10500
_journal_page_last 10511
_journal_paper_doi 10.1021/ic401410g
_journal_volume 52
_journal_year 2013
_chemical_formula_moiety 'C50 H38 Ir N8, N O3, C H2 Cl2'
_chemical_formula_sum 'C51 H40 Cl2 Ir N9 O3'
_chemical_formula_weight 1090.02
_chemical_name_systematic
; 
 ? 
;
_space_group_IT_number 19
_symmetry_cell_setting orthorhombic
_symmetry_space_group_name_Hall 'P 2ac 2ab'
_symmetry_space_group_name_H-M 'P 21 21 21'
_atom_sites_solution_hydrogens geom
_atom_sites_solution_primary direct
_atom_sites_solution_secondary difmap
_audit_creation_method SHELXL-97
_cell_angle_alpha 90.00
_cell_angle_beta 90.00
_cell_angle_gamma 90.00
_cell_formula_units_Z 4
_cell_length_a 12.3327(4)
_cell_length_b 12.7350(4)
_cell_length_c 31.5659(9)
_cell_measurement_reflns_used 6702
_cell_measurement_temperature 100(2)
_cell_measurement_theta_max 19.74
_cell_measurement_theta_min 2.30
_cell_volume 4957.6(3)
_computing_cell_refinement 'Bruker SAINT'
_computing_data_collection 'Bruker APEX2'
_computing_data_reduction 'Bruker SAINT'
_computing_molecular_graphics 'Bruker SHELXTL'
_computing_publication_material 'Bruker SHELXTL'
_computing_structure_refinement 'SHELXL-97 (Sheldrick, 2008)'
_computing_structure_solution 'SHELXS-97 (Sheldrick, 2008)'
_diffrn_ambient_temperature 100(2)
_diffrn_measured_fraction_theta_full 0.995
_diffrn_measured_fraction_theta_max 0.995
_diffrn_measurement_device_type 'Bruker APEX-II CCD'
_diffrn_measurement_method '\f and \w scans'
_diffrn_radiation_monochromator graphite
_diffrn_radiation_source 'sealed tube'
_diffrn_radiation_type MoK\a
_diffrn_radiation_wavelength 0.71073
_diffrn_reflns_av_R_equivalents 0.1153
_diffrn_reflns_av_sigmaI/netI 0.0773
_diffrn_reflns_limit_h_max 15
_diffrn_reflns_limit_h_min -15
_diffrn_reflns_limit_k_max 16
_diffrn_reflns_limit_k_min -14
_diffrn_reflns_limit_l_max 41
_diffrn_reflns_limit_l_min -41
_diffrn_reflns_number 79386
_diffrn_reflns_theta_full 27.68
_diffrn_reflns_theta_max 27.68
_diffrn_reflns_theta_min 1.29
_exptl_absorpt_coefficient_mu 2.851
_exptl_absorpt_correction_T_max 0.8706
_exptl_absorpt_correction_T_min 0.5727
_exptl_absorpt_correction_type multi-scan
_exptl_absorpt_process_details sadabs
_exptl_crystal_colour yellow
_exptl_crystal_density_diffrn 1.460
_exptl_crystal_description needle
_exptl_crystal_F_000 2176
_exptl_crystal_size_max 0.22
_exptl_crystal_size_mid 0.12
_exptl_crystal_size_min 0.05
_refine_diff_density_max 1.198
_refine_diff_density_min -1.560
_refine_diff_density_rms 0.149
_refine_ls_abs_structure_details 'Flack H D (1983), Acta Cryst. A39, 876-881'
_refine_ls_abs_structure_Flack 0.501(10)
_refine_ls_extinction_method none
_refine_ls_goodness_of_fit_ref 1.032
_refine_ls_hydrogen_treatment constr
_refine_ls_matrix_type full
_refine_ls_number_parameters 580
_refine_ls_number_reflns 11548
_refine_ls_number_restraints 2
_refine_ls_restrained_S_all 1.032
_refine_ls_R_factor_all 0.0678
_refine_ls_R_factor_gt 0.0553
_refine_ls_shift/su_max 0.001
_refine_ls_shift/su_mean 0.000
_refine_ls_structure_factor_coef Fsqd
_refine_ls_weighting_details 'calc w=1/[\s^2^(Fo^2^)+(0.0818P)^2^+0.0000P] where P=(Fo^2^+2Fc^2^)/3'
_refine_ls_weighting_scheme calc
_refine_ls_wR_factor_gt 0.1303
_refine_ls_wR_factor_ref 0.1361
_reflns_number_gt 9780
_reflns_number_total 11548
_reflns_threshold_expression >2sigma(I)
_cod_data_source_file ic401410g_si_002_3.cif
_cod_data_source_block imw1566p212121
_cod_database_code 4336041

loop_
_symmetry_equiv_pos_as_xyz
'x, y, z'
'-x+1/2, -y, z+1/2'
'-x, y+1/2, -z+1/2'
'x+1/2, -y+1/2, -z'

loop_
_atom_site_label
_atom_site_type_symbol
_atom_site_fract_x
_atom_site_fract_y
_atom_site_fract_z
_atom_site_U_iso_or_equiv
_atom_site_adp_type
_atom_site_occupancy
_atom_site_symmetry_multiplicity
_atom_site_calc_flag
_atom_site_refinement_flags
Ir1 Ir 0.15560(2) 0.69479(2) 0.653890(9) 0.01847(8) Uani 1 1 d .
N111 N 0.2805(5) 0.5754(5) 0.6585(2) 0.0218(13) Uani 1 1 d .
C112 C 0.2741(7) 0.4956(6) 0.6296(2) 0.0230(17) Uani 1 1 d .
C113 C 0.3487(8) 0.4129(7) 0.6307(3) 0.0321(18) Uani 1 1 d .
H113 H 0.3435 0.3579 0.6104 0.039 Uiso 1 1 calc R
C114 C 0.4293(7) 0.4101(7) 0.6607(3) 0.034(2) Uani 1 1 d .
H114 H 0.4801 0.3540 0.6613 0.041 Uiso 1 1 calc R
C115 C 0.4354(7) 0.4913(7) 0.6903(3) 0.0287(19) Uani 1 1 d .
H115 H 0.4902 0.4916 0.7115 0.034 Uiso 1 1 calc R
C116 C 0.3588(7) 0.5720(7) 0.6881(3) 0.0273(18) Uani 1 1 d .
H116 H 0.3622 0.6269 0.7084 0.033 Uiso 1 1 calc R
N121 N 0.0305(6) 0.5624(5) 0.57925(19) 0.0235(15) Uani 1 1 d .
N122 N 0.1123(6) 0.5796(6) 0.6064(2) 0.0242(15) Uani 1 1 d .
C123 C 0.1836(7) 0.5007(6) 0.6010(3) 0.0227(18) Uani 1 1 d .
C124 C 0.1460(8) 0.4321(6) 0.5687(2) 0.0294(18) Uani 1 1 d .
H124 H 0.1804 0.3704 0.5584 0.035 Uiso 1 1 calc R
C125 C 0.0504(9) 0.4737(7) 0.5557(3) 0.034(2) Uani 1 1 d .
H125 H 0.0050 0.4463 0.5340 0.041 Uiso 1 1 calc R
C126 C -0.0640(7) 0.6302(7) 0.5767(3) 0.0263(18) Uani 1 1 d .
H12A H -0.0816 0.6559 0.6055 0.032 Uiso 1 1 calc R
H12B H -0.1265 0.5882 0.5667 0.032 Uiso 1 1 calc R
N131 N 0.2237(6) 0.8753(6) 0.3106(2) 0.0286(16) Uani 1 1 d .
C132 C 0.1416(7) 0.8492(7) 0.3370(2) 0.0272(18) Uani 1 1 d .
C133 C 0.0741(8) 0.7635(7) 0.3292(3) 0.030(2) Uani 1 1 d .
H133 H 0.0198 0.7442 0.3491 0.036 Uiso 1 1 calc R
C134 C 0.0872(8) 0.7073(8) 0.2924(3) 0.036(2) Uani 1 1 d .
H134 H 0.0411 0.6494 0.2865 0.044 Uiso 1 1 calc R
C135 C 0.1667(9) 0.7346(8) 0.2640(3) 0.041(2) Uani 1 1 d .
H135 H 0.1749 0.6985 0.2379 0.049 Uiso 1 1 calc R
C136 C 0.2335(7) 0.8156(8) 0.2749(3) 0.0315(19) Uani 1 1 d .
H136 H 0.2914 0.8318 0.2562 0.038 Uiso 1 1 calc R
N141 N 0.0610(6) 0.9782(6) 0.4314(2) 0.0302(17) Uani 1 1 d .
N142 N 0.0468(6) 0.9033(6) 0.4011(2) 0.0252(15) Uani 1 1 d .
C143 C 0.1314(6) 0.9164(7) 0.3744(2) 0.0240(18) Uani 1 1 d .
C144 C 0.1983(7) 0.9986(7) 0.3875(3) 0.0304(19) Uani 1 1 d .
H144 H 0.2628 1.0227 0.3743 0.036 Uiso 1 1 calc R
C145 C 0.1509(9) 1.0372(6) 0.4237(3) 0.034(2) Uani 1 1 d .
H145 H 0.1762 1.0945 0.4402 0.041 Uiso 1 1 calc R
C146 C -0.0164(8) 0.9919(7) 0.4643(3) 0.0302(19) Uani 1 1 d .
H14A H -0.0881 1.0055 0.4514 0.036 Uiso 1 1 calc R
H14B H 0.0037 1.0548 0.4810 0.036 Uiso 1 1 calc R
C151 C -0.0499(7) 0.7232(6) 0.5478(3) 0.0279(19) Uani 1 1 d .
C152 C 0.0461(7) 0.7404(6) 0.5251(2) 0.0228(17) Uani 1 1 d .
H152 H 0.1051 0.6929 0.5276 0.027 Uiso 1 1 calc R
C153 C 0.0543(7) 0.8292(7) 0.4985(2) 0.031(2) Uani 1 1 d .
H153 H 0.1197 0.8397 0.4831 0.037 Uiso 1 1 calc R
C154 C -0.0263(7) 0.8997(6) 0.4940(2) 0.0244(17) Uani 1 1 d .
C155 C -0.1238(7) 0.8897(8) 0.5186(3) 0.031(2) Uani 1 1 d .
C156 C -0.1367(6) 0.7967(7) 0.5449(2) 0.0269(17) Uani 1 1 d .
C161 C -0.2315(6) 0.7848(7) 0.5674(3) 0.028(2) Uani 1 1 d .
H161 H -0.2407 0.7238 0.5844 0.034 Uiso 1 1 calc R
C162 C -0.3145(8) 0.8593(9) 0.5662(3) 0.039(2) Uani 1 1 d .
H162 H -0.3788 0.8491 0.5823 0.047 Uiso 1 1 calc R
C163 C -0.3020(8) 0.9497(8) 0.5410(3) 0.037(2) Uani 1 1 d .
H163 H -0.3578 1.0011 0.5401 0.045 Uiso 1 1 calc R
C164 C -0.2093(8) 0.9637(8) 0.5177(3) 0.034(2) Uani 1 1 d .
H164 H -0.2023 1.0246 0.5005 0.041 Uiso 1 1 calc R
N211 N 0.2278(5) 0.7846(5) 0.6087(2) 0.0233(16) Uani 1 1 d .
C212 C 0.1742(7) 0.8734(6) 0.5969(2) 0.0206(17) Uani 1 1 d .
C213 C 0.2220(8) 0.9420(7) 0.5678(3) 0.0281(19) Uani 1 1 d .
H213 H 0.1848 1.0045 0.5601 0.034 Uiso 1 1 calc R
C214 C 0.3217(7) 0.9211(7) 0.5502(3) 0.030(2) Uani 1 1 d .
H214 H 0.3545 0.9690 0.5310 0.036 Uiso 1 1 calc R
C215 C 0.3737(7) 0.8272(7) 0.5614(2) 0.029(2) Uani 1 1 d .
H215 H 0.4410 0.8083 0.5488 0.034 Uiso 1 1 calc R
C216 C 0.3255(6) 0.7635(7) 0.5906(3) 0.0271(19) Uani 1 1 d .
H216 H 0.3622 0.7011 0.5988 0.032 Uiso 1 1 calc R
C221 C 0.0406(6) 0.8065(7) 0.6461(2) 0.0214(15) Uani 1 1 d .
C222 C 0.0707(7) 0.8867(6) 0.6178(3) 0.0251(18) Uani 1 1 d .
C223 C -0.0015(7) 0.9681(7) 0.6082(3) 0.0284(19) Uani 1 1 d .
H223 H 0.0194 1.0212 0.5887 0.034 Uiso 1 1 calc R
C224 C -0.1028(7) 0.9719(7) 0.6267(3) 0.032(2) Uani 1 1 d .
H224 H -0.1522 1.0268 0.6202 0.038 Uiso 1 1 calc R
C225 C -0.1308(6) 0.8933(6) 0.6553(3) 0.0292(18) Uani 1 1 d .
H225 H -0.2000 0.8949 0.6685 0.035 Uiso 1 1 calc R
C226 C -0.0603(7) 0.8138(7) 0.6648(2) 0.0287(18) Uani 1 1 d .
H226 H -0.0814 0.7621 0.6848 0.034 Uiso 1 1 calc R
N311 N 0.0807(6) 0.6207(5) 0.7031(2) 0.0226(15) Uani 1 1 d .
C312 C 0.1114(7) 0.6527(7) 0.7431(3) 0.0261(18) Uani 1 1 d .
C313 C 0.0673(7) 0.6068(7) 0.7782(3) 0.0277(19) Uani 1 1 d .
H313 H 0.0897 0.6291 0.8056 0.033 Uiso 1 1 calc R
C314 C -0.0094(8) 0.5283(7) 0.7744(3) 0.033(2) Uani 1 1 d .
H314 H -0.0394 0.4962 0.7990 0.040 Uiso 1 1 calc R
C315 C -0.0422(8) 0.4968(7) 0.7342(3) 0.032(2) Uani 1 1 d .
H315 H -0.0954 0.4436 0.7306 0.038 Uiso 1 1 calc R
C316 C 0.0043(7) 0.5446(7) 0.6998(3) 0.0256(18) Uani 1 1 d .
H316 H -0.0181 0.5234 0.6723 0.031 Uiso 1 1 calc R
C321 C 0.2156(6) 0.7809(6) 0.7019(2) 0.0201(17) Uani 1 1 d .
C322 C 0.1882(7) 0.7398(6) 0.7426(2) 0.0245(18) Uani 1 1 d .
C323 C 0.2331(7) 0.7831(6) 0.7794(3) 0.0275(19) Uani 1 1 d .
H323 H 0.2172 0.7533 0.8063 0.033 Uiso 1 1 calc R
C324 C 0.3005(7) 0.8692(8) 0.7765(3) 0.031(2) Uani 1 1 d .
H324 H 0.3319 0.8980 0.8014 0.037 Uiso 1 1 calc R
C325 C 0.3228(7) 0.9142(7) 0.7370(3) 0.0278(19) Uani 1 1 d .
H325 H 0.3660 0.9757 0.7350 0.033 Uiso 1 1 calc R
C326 C 0.2804(7) 0.8673(7) 0.7006(3) 0.0245(18) Uani 1 1 d .
H326 H 0.2975 0.8969 0.6738 0.029 Uiso 1 1 calc R
O11 O 0.6548(11) 0.7667(9) 0.9594(4) 0.117(5) Uani 1 1 d .
O12 O 0.6759(8) 0.6428(7) 1.0010(3) 0.075(3) Uani 1 1 d .
O13 O 0.5138(8) 0.6707(9) 0.9771(3) 0.082(3) Uani 1 1 d .
N14 N 0.6159(9) 0.6986(9) 0.9789(3) 0.061(3) Uani 1 1 d .
Cl11 Cl 0.8923(3) 0.8005(3) 0.82130(10) 0.0698(8) Uiso 1 1 d D
Cl12 Cl 1.0679(5) 0.7759(5) 0.88197(19) 0.135(2) Uiso 1 1 d D
C13 C 0.9388(9) 0.7294(12) 0.8660(4) 0.122(7) Uiso 1 1 d D
H13A H 0.9437 0.6539 0.8589 0.146 Uiso 1 1 calc R
H13B H 0.8866 0.7375 0.8896 0.146 Uiso 1 1 calc R

loop_
_atom_site_aniso_label
_atom_site_aniso_U_11
_atom_site_aniso_U_22
_atom_site_aniso_U_33
_atom_site_aniso_U_23
_atom_site_aniso_U_13
_atom_site_aniso_U_12
Ir1 0.01722(12) 0.01881(13) 0.01938(12) -0.00133(13) -0.00011(13) -0.00107(14)
N111 0.021(3) 0.022(3) 0.023(3) 0.005(3) -0.003(3) 0.002(3)
C112 0.028(4) 0.019(4) 0.022(4) 0.005(3) 0.003(3) 0.001(3)
C113 0.041(5) 0.023(4) 0.033(4) -0.003(3) 0.007(5) -0.001(5)
C114 0.033(5) 0.028(4) 0.043(5) 0.001(4) -0.004(4) 0.013(4)
C115 0.018(4) 0.031(5) 0.037(5) 0.006(4) -0.003(3) 0.001(4)
C116 0.022(5) 0.029(4) 0.031(4) 0.003(3) 0.003(4) 0.003(4)
N121 0.033(4) 0.021(4) 0.016(3) -0.004(3) -0.001(3) 0.003(3)
N122 0.027(4) 0.026(4) 0.020(3) -0.004(3) 0.002(3) -0.003(3)
C123 0.030(5) 0.015(4) 0.024(4) 0.002(3) 0.002(3) 0.002(3)
C124 0.040(5) 0.022(4) 0.026(4) -0.003(3) 0.003(4) -0.003(4)
C125 0.050(6) 0.017(4) 0.035(5) -0.001(4) -0.009(4) -0.004(4)
C126 0.022(4) 0.028(5) 0.028(4) -0.005(3) -0.002(3) -0.009(4)
N131 0.028(4) 0.034(4) 0.024(4) 0.003(3) 0.002(3) 0.001(3)
C132 0.027(5) 0.029(4) 0.025(4) 0.004(3) -0.007(3) 0.003(4)
C133 0.034(5) 0.029(5) 0.027(4) -0.005(4) -0.005(4) 0.003(4)
C134 0.036(5) 0.028(5) 0.045(5) -0.008(4) -0.006(4) 0.001(4)
C135 0.036(6) 0.051(6) 0.035(5) -0.015(4) -0.013(5) 0.003(5)
C136 0.034(5) 0.035(5) 0.025(4) 0.005(4) 0.007(3) -0.006(5)
N141 0.040(5) 0.022(4) 0.028(4) 0.005(3) -0.002(3) -0.005(3)
N142 0.029(4) 0.025(4) 0.021(3) 0.000(3) 0.003(3) 0.001(3)
C143 0.026(5) 0.026(4) 0.021(4) 0.002(3) -0.008(3) 0.004(3)
C144 0.032(5) 0.030(5) 0.029(4) 0.005(4) -0.002(4) -0.003(4)
C145 0.048(5) 0.020(4) 0.035(4) 0.003(3) -0.004(5) -0.010(5)
C146 0.036(5) 0.029(5) 0.025(4) -0.001(4) -0.003(4) -0.003(4)
C151 0.031(5) 0.027(5) 0.026(4) -0.006(3) 0.005(3) -0.010(4)
C152 0.019(4) 0.023(4) 0.027(4) -0.003(3) -0.001(3) 0.000(3)
C153 0.031(5) 0.042(6) 0.020(4) -0.006(4) -0.002(3) -0.006(4)
C154 0.028(4) 0.022(4) 0.023(4) -0.002(3) -0.009(3) 0.000(4)
C155 0.034(5) 0.039(5) 0.021(4) -0.003(4) -0.001(3) 0.003(4)
C156 0.025(4) 0.034(4) 0.022(3) -0.006(4) -0.005(3) -0.005(4)
C161 0.016(4) 0.044(6) 0.025(4) 0.001(4) -0.002(3) -0.007(4)
C162 0.026(5) 0.061(7) 0.031(5) -0.005(5) -0.001(4) -0.008(5)
C163 0.029(5) 0.046(6) 0.037(5) -0.001(4) -0.001(4) 0.011(4)
C164 0.036(5) 0.038(5) 0.030(5) 0.002(4) -0.005(4) 0.000(4)
N211 0.021(3) 0.024(4) 0.025(3) -0.006(3) 0.000(3) 0.007(3)
C212 0.025(5) 0.018(4) 0.018(3) -0.005(3) -0.004(3) 0.000(3)
C213 0.039(5) 0.023(4) 0.022(4) -0.001(3) -0.005(4) 0.003(4)
C214 0.038(6) 0.028(4) 0.025(4) -0.001(3) 0.007(4) -0.003(4)
C215 0.031(5) 0.033(5) 0.022(4) -0.003(3) 0.002(3) -0.001(4)
C216 0.016(4) 0.033(4) 0.032(4) -0.007(3) 0.003(3) -0.003(3)
C221 0.018(3) 0.026(4) 0.020(4) -0.006(4) -0.004(3) -0.003(4)
C222 0.024(4) 0.021(4) 0.029(4) -0.014(3) -0.002(3) 0.004(3)
C223 0.036(5) 0.024(4) 0.026(4) -0.008(3) -0.002(4) 0.005(4)
C224 0.029(5) 0.023(4) 0.043(5) -0.014(4) -0.004(4) 0.010(4)
C225 0.020(4) 0.034(5) 0.033(4) -0.013(4) 0.002(4) 0.002(3)
C226 0.029(4) 0.029(4) 0.028(4) -0.004(4) -0.003(3) -0.007(4)
N311 0.022(4) 0.019(3) 0.026(3) 0.006(3) 0.001(3) 0.001(3)
C312 0.022(4) 0.024(4) 0.032(4) 0.003(3) -0.005(3) 0.006(4)
C313 0.021(4) 0.036(5) 0.027(4) 0.002(4) -0.002(3) -0.002(4)
C314 0.032(5) 0.034(5) 0.032(5) 0.011(4) 0.001(4) 0.006(4)
C315 0.025(5) 0.028(5) 0.044(5) 0.003(4) 0.003(4) -0.004(4)
C316 0.026(4) 0.026(4) 0.024(4) 0.000(3) -0.003(3) -0.006(4)
C321 0.018(4) 0.018(4) 0.024(4) 0.003(3) 0.001(3) 0.004(3)
C322 0.031(5) 0.020(4) 0.022(4) -0.001(3) 0.000(3) 0.005(3)
C323 0.037(5) 0.025(5) 0.021(4) -0.004(3) -0.004(3) 0.008(4)
C324 0.026(4) 0.039(5) 0.026(4) -0.009(4) -0.004(4) -0.006(4)
C325 0.023(5) 0.024(4) 0.036(4) -0.001(4) -0.004(3) 0.000(4)
C326 0.025(4) 0.026(4) 0.022(4) -0.004(3) -0.001(3) 0.004(4)
O11 0.114(9) 0.105(9) 0.132(10) 0.068(8) 0.027(9) -0.041(8)
O12 0.072(7) 0.064(6) 0.090(7) 0.004(5) -0.029(6) 0.013(5)
O13 0.064(6) 0.093(8) 0.088(7) 0.012(6) 0.024(5) -0.018(6)
N14 0.076(7) 0.047(6) 0.059(6) 0.010(5) 0.011(5) 0.012(6)

loop_
_atom_type_symbol
_atom_type_description
_atom_type_scat_dispersion_real
_atom_type_scat_dispersion_imag
_atom_type_scat_source
C C 0.0033 0.0016 'International Tables Vol C Tables 4.2.6.8 and 6.1.1.4'
H H 0.0000 0.0000 'International Tables Vol C Tables 4.2.6.8 and 6.1.1.4'
N N 0.0061 0.0033 'International Tables Vol C Tables 4.2.6.8 and 6.1.1.4'
O O 0.0106 0.0060 'International Tables Vol C Tables 4.2.6.8 and 6.1.1.4'
Cl Cl 0.1484 0.1585 'International Tables Vol C Tables 4.2.6.8 and 6.1.1.4'
Ir Ir -1.4442 7.9887 'International Tables Vol C Tables 4.2.6.8 and 6.1.1.4'

loop_
_geom_angle_atom_site_label_1
_geom_angle_atom_site_label_2
_geom_angle_atom_site_label_3
_geom_angle
C321 Ir1 C221 88.1(3)
C321 Ir1 N211 93.5(3)
C221 Ir1 N211 80.0(3)
C321 Ir1 N311 81.1(3)
C221 Ir1 N311 95.8(3)
N211 Ir1 N311 173.3(3)
C321 Ir1 N122 169.1(3)
C221 Ir1 N122 102.7(3)
N211 Ir1 N122 90.2(3)
N311 Ir1 N122 95.9(3)
C321 Ir1 N111 94.1(3)
C221 Ir1 N111 176.8(3)
N211 Ir1 N111 97.5(3)
N311 Ir1 N111 87.0(3)
N122 Ir1 N111 75.3(3)
C116 N111 C112 118.7(7)
C116 N111 Ir1 125.4(6)
C112 N111 Ir1 115.9(5)
N111 C112 C113 120.4(7)
N111 C112 C123 115.4(7)
C113 C112 C123 124.0(8)
C114 C113 C112 120.7(8)
C114 C113 H113 119.6
C112 C113 H113 119.6
C113 C114 C115 118.8(8)
C113 C114 H114 120.6
C115 C114 H114 120.6
C114 C115 C116 118.3(8)
C114 C115 H115 120.8
C116 C115 H115 120.8
N111 C116 C115 123.0(8)
N111 C116 H116 118.5
C115 C116 H116 118.5
N122 N121 C125 110.2(7)
N122 N121 C126 122.8(6)
C125 N121 C126 127.0(7)
N121 N122 C123 106.8(7)
N121 N122 Ir1 137.6(6)
C123 N122 Ir1 115.6(5)
N122 C123 C124 109.7(7)
N122 C123 C112 117.5(7)
C124 C123 C112 132.6(8)
C125 C124 C123 105.1(8)
C125 C124 H124 127.5
C123 C124 H124 127.5
C124 C125 N121 108.2(8)
C124 C125 H125 125.9
N121 C125 H125 125.9
N121 C126 C151 114.1(7)
N121 C126 H12A 108.7
C151 C126 H12A 108.7
N121 C126 H12B 108.7
C151 C126 H12B 108.7
H12A C126 H12B 107.6
C132 N131 C136 115.9(8)
N131 C132 C133 122.1(8)
N131 C132 C143 114.7(8)
C133 C132 C143 123.3(8)
C134 C133 C132 119.1(9)
C134 C133 H133 120.5
C132 C133 H133 120.5
C135 C134 C133 120.2(9)
C135 C134 H134 119.9
C133 C134 H134 119.9
C136 C135 C134 117.3(9)
C136 C135 H135 121.3
C134 C135 H135 121.3
N131 C136 C135 125.2(8)
N131 C136 H136 117.4
C135 C136 H136 117.4
N142 N141 C145 111.5(7)
N142 N141 C146 120.8(7)
C145 N141 C146 127.6(8)
C143 N142 N141 104.6(7)
N142 C143 C144 111.3(7)
N142 C143 C132 119.8(8)
C144 C143 C132 128.8(8)
C145 C144 C143 105.3(8)
C145 C144 H144 127.4
C143 C144 H144 127.4
N141 C145 C144 107.3(8)
N141 C145 H145 126.3
C144 C145 H145 126.3
N141 C146 C154 114.3(7)
N141 C146 H14A 108.7
C154 C146 H14A 108.7
N141 C146 H14B 108.7
C154 C146 H14B 108.7
H14A C146 H14B 107.6
C152 C151 C156 119.9(8)
C152 C151 C126 122.1(8)
C156 C151 C126 118.0(7)
C151 C152 C153 119.4(8)
C151 C152 H152 120.3
C153 C152 H152 120.3
C154 C153 C152 122.9(8)
C154 C153 H153 118.5
C152 C153 H153 118.5
C153 C154 C155 120.1(8)
C153 C154 C146 121.7(8)
C155 C154 C146 118.2(8)
C164 C155 C154 123.7(8)
C164 C155 C156 118.2(8)
C154 C155 C156 118.2(8)
C161 C156 C151 122.2(8)
C161 C156 C155 118.5(8)
C151 C156 C155 119.3(7)
C156 C161 C162 122.2(9)
C156 C161 H161 118.9
C162 C161 H161 118.9
C161 C162 C163 119.4(9)
C161 C162 H162 120.3
C163 C162 H162 120.3
C164 C163 C162 120.1(9)
C164 C163 H163 120.0
C162 C163 H163 120.0
C163 C164 C155 121.6(9)
C163 C164 H164 119.2
C155 C164 H164 119.2
C216 N211 C212 118.6(7)
C216 N211 Ir1 124.9(6)
C212 N211 Ir1 116.5(5)
N211 C212 C213 119.6(8)
N211 C212 C222 113.6(7)
C213 C212 C222 126.8(8)
C214 C213 C212 121.4(8)
C214 C213 H213 119.3
C212 C213 H213 119.3
C213 C214 C215 118.2(8)
C213 C214 H214 120.9
C215 C214 H214 120.9
C216 C215 C214 118.5(8)
C216 C215 H215 120.8
C214 C215 H215 120.8
N211 C216 C215 123.6(8)
N211 C216 H216 118.2
C215 C216 H216 118.2
C226 C221 C222 117.4(8)
C226 C221 Ir1 128.8(7)
C222 C221 Ir1 113.8(5)
C223 C222 C221 120.6(8)
C223 C222 C212 123.3(8)
C221 C222 C212 115.9(7)
C224 C223 C222 120.6(9)
C224 C223 H223 119.7
C222 C223 H223 119.7
C223 C224 C225 118.3(8)
C223 C224 H224 120.8
C225 C224 H224 120.8
C226 C225 C224 121.1(8)
C226 C225 H225 119.4
C224 C225 H225 119.4
C225 C226 C221 122.0(8)
C225 C226 H226 119.0
C221 C226 H226 119.0
C316 N311 C312 118.2(7)
C316 N311 Ir1 126.0(6)
C312 N311 Ir1 115.8(6)
C313 C312 N311 120.4(8)
C313 C312 C322 126.3(8)
N311 C312 C322 113.2(7)
C312 C313 C314 120.8(8)
C312 C313 H313 119.6
C314 C313 H313 119.6
C313 C314 C315 119.1(8)
C313 C314 H314 120.5
C315 C314 H314 120.5
C316 C315 C314 118.3(8)
C316 C315 H315 120.8
C314 C315 H315 120.8
N311 C316 C315 123.2(8)
N311 C316 H316 118.4
C315 C316 H316 118.4
C326 C321 C322 117.5(7)
C326 C321 Ir1 129.4(6)
C322 C321 Ir1 113.0(6)
C323 C322 C321 120.6(8)
C323 C322 C312 123.2(8)
C321 C322 C312 116.2(7)
C324 C323 C322 119.8(8)
C324 C323 H323 120.1
C322 C323 H323 120.1
C323 C324 C325 120.3(8)
C323 C324 H324 119.9
C325 C324 H324 119.9
C326 C325 C324 118.9(8)
C326 C325 H325 120.5
C324 C325 H325 120.5
C321 C326 C325 122.8(8)
C321 C326 H326 118.6
C325 C326 H326 118.6
O11 N14 O12 118.5(13)
O11 N14 O13 125.1(13)
O12 N14 O13 116.2(11)
Cl11 C13 Cl12 110.3(4)
Cl11 C13 H13A 109.6
Cl12 C13 H13A 109.6
Cl11 C13 H13B 109.6
Cl12 C13 H13B 109.6
H13A C13 H13B 108.1

loop_
_geom_bond_atom_site_label_1
_geom_bond_atom_site_label_2
_geom_bond_distance
Ir1 C321 2.012(8)
Ir1 C221 2.024(8)
Ir1 N211 2.033(7)
Ir1 N311 2.038(7)
Ir1 N122 2.165(7)
Ir1 N111 2.169(6)
N111 C116 1.345(10)
N111 C112 1.367(10)
C112 C113 1.399(12)
C112 C123 1.438(11)
C113 C114 1.374(13)
C113 H113 0.9500
C114 C115 1.395(13)
C114 H114 0.9500
C115 C116 1.398(12)
C115 H115 0.9500
C116 H116 0.9500
N121 N122 1.341(10)
N121 C125 1.374(11)
N121 C126 1.453(11)
N122 C123 1.345(11)
C123 C124 1.420(11)
C124 C125 1.356(14)
C124 H124 0.9500
C125 H125 0.9500
C126 C151 1.505(12)
C126 H12A 0.9900
C126 H12B 0.9900
N131 C132 1.353(11)
N131 C136 1.364(11)
C132 C133 1.394(12)
C132 C143 1.465(11)
C133 C134 1.375(13)
C133 H133 0.9500
C134 C135 1.372(14)
C134 H134 0.9500
C135 C136 1.365(14)
C135 H135 0.9500
C136 H136 0.9500
N141 N142 1.362(10)
N141 C145 1.362(12)
N141 C146 1.422(11)
N142 C143 1.352(10)
C143 C144 1.396(12)
C144 C145 1.373(13)
C144 H144 0.9500
C145 H145 0.9500
C146 C154 1.507(12)
C146 H14A 0.9900
C146 H14B 0.9900
C151 C152 1.401(11)
C151 C156 1.425(12)
C152 C153 1.412(12)
C152 H152 0.9500
C153 C154 1.347(12)
C153 H153 0.9500
C154 C155 1.438(12)
C155 C164 1.414(13)
C155 C156 1.456(13)
C156 C161 1.376(11)
C161 C162 1.397(13)
C161 H161 0.9500
C162 C163 1.408(14)
C162 H162 0.9500
C163 C164 1.371(14)
C163 H163 0.9500
C164 H164 0.9500
N211 C216 1.360(10)
N211 C212 1.362(10)
C212 C213 1.398(12)
C212 C222 1.447(12)
C213 C214 1.376(12)
C213 H213 0.9500
C214 C215 1.402(12)
C214 H214 0.9500
C215 C216 1.365(12)
C215 H215 0.9500
C216 H216 0.9500
C221 C226 1.381(11)
C221 C222 1.405(12)
C222 C223 1.400(12)
C223 C224 1.381(13)
C223 H223 0.9500
C224 C225 1.391(13)
C224 H224 0.9500
C225 C226 1.368(12)
C225 H225 0.9500
C226 H226 0.9500
N311 C316 1.355(10)
N311 C312 1.380(11)
C312 C313 1.368(12)
C312 C322 1.458(12)
C313 C314 1.381(13)
C313 H313 0.9500
C314 C315 1.393(13)
C314 H314 0.9500
C315 C316 1.371(12)
C315 H315 0.9500
C316 H316 0.9500
C321 C326 1.360(11)
C321 C322 1.428(11)
C322 C323 1.402(11)
C323 C324 1.378(12)
C323 H323 0.9500
C324 C325 1.400(12)
C324 H324 0.9500
C325 C326 1.397(11)
C325 H325 0.9500
C326 H326 0.9500
O11 N14 1.167(13)
O12 N14 1.241(13)
O13 N14 1.309(14)
Cl11 C13 1.771(2)
Cl12 C13 1.771(2)
C13 H13A 0.9900
C13 H13B 0.9900

loop_
_geom_torsion_atom_site_label_1
_geom_torsion_atom_site_label_2
_geom_torsion_atom_site_label_3
_geom_torsion_atom_site_label_4
_geom_torsion
C321 Ir1 N111 C116 4.2(7)
C221 Ir1 N111 C116 135(5)
N211 Ir1 N111 C116 98.3(7)
N311 Ir1 N111 C116 -76.6(7)
N122 Ir1 N111 C116 -173.5(7)
C321 Ir1 N111 C112 -178.9(6)
C221 Ir1 N111 C112 -48(5)
N211 Ir1 N111 C112 -84.8(6)
N311 Ir1 N111 C112 100.3(6)
N122 Ir1 N111 C112 3.4(5)
C116 N111 C112 C113 -0.9(11)
Ir1 N111 C112 C113 -178.0(6)
C116 N111 C112 C123 175.5(7)
Ir1 N111 C112 C123 -1.6(9)
N111 C112 C113 C114 0.1(13)
C123 C112 C113 C114 -175.9(8)
C112 C113 C114 C115 0.3(13)
C113 C114 C115 C116 0.0(13)
C112 N111 C116 C115 1.2(12)
Ir1 N111 C116 C115 178.0(6)
C114 C115 C116 N111 -0.7(13)
C125 N121 N122 C123 -1.4(9)
C126 N121 N122 C123 178.2(7)
C125 N121 N122 Ir1 178.9(7)
C126 N121 N122 Ir1 -1.5(12)
C321 Ir1 N122 N121 162.7(13)
C221 Ir1 N122 N121 -7.8(8)
N211 Ir1 N122 N121 -87.6(8)
N311 Ir1 N122 N121 89.5(8)
N111 Ir1 N122 N121 174.8(8)
C321 Ir1 N122 C123 -17.0(19)
C221 Ir1 N122 C123 172.5(6)
N211 Ir1 N122 C123 92.8(6)
N311 Ir1 N122 C123 -90.2(6)
N111 Ir1 N122 C123 -4.9(6)
N121 N122 C123 C124 1.0(9)
Ir1 N122 C123 C124 -179.2(5)
N121 N122 C123 C112 -174.0(7)
Ir1 N122 C123 C112 5.8(9)
N111 C112 C123 N122 -2.8(11)
C113 C112 C123 N122 173.4(8)
N111 C112 C123 C124 -176.4(8)
C113 C112 C123 C124 -0.2(15)
N122 C123 C124 C125 -0.2(10)
C112 C123 C124 C125 173.7(9)
C123 C124 C125 N121 -0.6(10)
N122 N121 C125 C124 1.3(10)
C126 N121 C125 C124 -178.3(8)
N122 N121 C126 C151 86.3(9)
C125 N121 C126 C151 -94.2(10)
C136 N131 C132 C133 2.9(12)
C136 N131 C132 C143 -178.4(7)
N131 C132 C133 C134 -3.8(13)
C143 C132 C133 C134 177.6(8)
C132 C133 C134 C135 0.9(14)
C133 C134 C135 C136 2.7(15)
C132 N131 C136 C135 1.1(14)
C134 C135 C136 N131 -3.9(15)
C145 N141 N142 C143 0.7(9)
C146 N141 N142 C143 176.9(7)
N141 N142 C143 C144 -0.1(9)
N141 N142 C143 C132 -179.0(7)
N131 C132 C143 N142 174.5(7)
C133 C132 C143 N142 -6.9(12)
N131 C132 C143 C144 -4.3(12)
C133 C132 C143 C144 174.4(8)
N142 C143 C144 C145 -0.5(10)
C132 C143 C144 C145 178.3(8)
N142 N141 C145 C144 -1.1(10)
C146 N141 C145 C144 -176.9(8)
C143 C144 C145 N141 1.0(10)
N142 N141 C146 C154 64.9(10)
C145 N141 C146 C154 -119.6(9)
N121 C126 C151 C152 1.0(11)
N121 C126 C151 C156 -177.1(7)
C156 C151 C152 C153 -1.9(12)
C126 C151 C152 C153 180.0(7)
C151 C152 C153 C154 0.5(12)
C152 C153 C154 C155 3.6(13)
C152 C153 C154 C146 -178.2(8)
N141 C146 C154 C153 22.4(11)
N141 C146 C154 C155 -159.3(7)
C153 C154 C155 C164 175.9(8)
C146 C154 C155 C164 -2.4(12)
C153 C154 C155 C156 -6.0(12)
C146 C154 C155 C156 175.7(7)
C152 C151 C156 C161 -178.3(8)
C126 C151 C156 C161 -0.1(11)
C152 C151 C156 C155 -0.6(11)
C126 C151 C156 C155 177.5(7)
C164 C155 C156 C161 0.4(12)
C154 C155 C156 C161 -177.8(7)
C164 C155 C156 C151 -177.3(8)
C154 C155 C156 C151 4.5(11)
C151 C156 C161 C162 176.8(8)
C155 C156 C161 C162 -0.8(12)
C156 C161 C162 C163 0.4(13)
C161 C162 C163 C164 0.4(14)
C162 C163 C164 C155 -0.8(14)
C154 C155 C164 C163 178.5(9)
C156 C155 C164 C163 0.4(13)
C321 Ir1 N211 C216 94.4(7)
C221 Ir1 N211 C216 -178.2(7)
N311 Ir1 N211 C216 131(2)
N122 Ir1 N211 C216 -75.3(7)
N111 Ir1 N211 C216 -0.1(7)
C321 Ir1 N211 C212 -83.8(6)
C221 Ir1 N211 C212 3.6(5)
N311 Ir1 N211 C212 -48(3)
N122 Ir1 N211 C212 106.4(6)
N111 Ir1 N211 C212 -178.4(5)
C216 N211 C212 C213 -2.1(11)
Ir1 N211 C212 C213 176.3(6)
C216 N211 C212 C222 179.2(7)
Ir1 N211 C212 C222 -2.4(8)
N211 C212 C213 C214 1.0(12)
C222 C212 C213 C214 179.5(8)
C212 C213 C214 C215 1.6(12)
C213 C214 C215 C216 -3.1(12)
C212 N211 C216 C215 0.6(12)
Ir1 N211 C216 C215 -177.7(6)
C214 C215 C216 N211 2.1(13)
C321 Ir1 C221 C226 -89.5(7)
N211 Ir1 C221 C226 176.6(7)
N311 Ir1 C221 C226 -8.6(7)
N122 Ir1 C221 C226 88.7(7)
N111 Ir1 C221 C226 139(5)
C321 Ir1 C221 C222 89.9(6)
N211 Ir1 C221 C222 -4.0(5)
N311 Ir1 C221 C222 170.8(6)
N122 Ir1 C221 C222 -91.9(6)
N111 Ir1 C221 C222 -41(5)
C226 C221 C222 C223 -2.4(11)
Ir1 C221 C222 C223 178.2(6)
C226 C221 C222 C212 -176.5(7)
Ir1 C221 C222 C212 4.0(9)
N211 C212 C222 C223 -175.1(7)
C213 C212 C222 C223 6.3(13)
N211 C212 C222 C221 -1.0(10)
C213 C212 C222 C221 -179.7(7)
C221 C222 C223 C224 1.0(12)
C212 C222 C223 C224 174.8(8)
C222 C223 C224 C225 0.3(12)
C223 C224 C225 C226 -0.3(13)
C224 C225 C226 C221 -1.1(13)
C222 C221 C226 C225 2.4(12)
Ir1 C221 C226 C225 -178.2(6)
C321 Ir1 N311 C316 173.4(7)
C221 Ir1 N311 C316 86.2(7)
N211 Ir1 N311 C316 137(2)
N122 Ir1 N311 C316 -17.2(7)
N111 Ir1 N311 C316 -92.0(7)
C321 Ir1 N311 C312 -6.2(6)
C221 Ir1 N311 C312 -93.3(6)
N211 Ir1 N311 C312 -43(3)
N122 Ir1 N311 C312 163.3(6)
N111 Ir1 N311 C312 88.4(6)
C316 N311 C312 C313 1.5(12)
Ir1 N311 C312 C313 -178.9(6)
C316 N311 C312 C322 -175.9(7)
Ir1 N311 C312 C322 3.7(9)
N311 C312 C313 C314 -0.6(13)
C322 C312 C313 C314 176.4(8)
C312 C313 C314 C315 -0.5(13)
C313 C314 C315 C316 0.8(13)
C312 N311 C316 C315 -1.3(12)
Ir1 N311 C316 C315 179.2(7)
C314 C315 C316 N311 0.1(14)
C221 Ir1 C321 C326 -79.6(8)
N211 Ir1 C321 C326 0.2(7)
N311 Ir1 C321 C326 -175.8(8)
N122 Ir1 C321 C326 109.7(16)
N111 Ir1 C321 C326 97.9(7)
C221 Ir1 C321 C322 103.5(6)
N211 Ir1 C321 C322 -176.6(6)
N311 Ir1 C321 C322 7.4(6)
N122 Ir1 C321 C322 -67.2(18)
N111 Ir1 C321 C322 -78.9(6)
C326 C321 C322 C323 -4.3(12)
Ir1 C321 C322 C323 172.9(6)
C326 C321 C322 C312 175.0(7)
Ir1 C321 C322 C312 -7.7(9)
C313 C312 C322 C323 4.8(14)
N311 C312 C322 C323 -177.9(8)
C313 C312 C322 C321 -174.5(8)
N311 C312 C322 C321 2.7(11)
C321 C322 C323 C324 2.9(13)
C312 C322 C323 C324 -176.4(8)
C322 C323 C324 C325 0.9(13)
C323 C324 C325 C326 -3.3(13)
C322 C321 C326 C325 1.9(12)
Ir1 C321 C326 C325 -174.8(6)
C324 C325 C326 C321 1.9(13)
